data_7052164
loop_
_publ_author_name
'Dalla Cort, Antonella'
'Mandolini, Luigi'
'Pasquini, Chiara'
'Rissanen, Kari'
'Russo, Luca'
'Schiaffino, Luca'

_publ_section_title
;
 Zinc--salophen complexes as selective receptors for tertiary amines
;
_journal_issue 9
_journal_name_full 'New Journal of Chemistry'
_journal_page_first 1633
_journal_paper_doi 10.1039/b700723j
_journal_volume 31
_journal_year 2007
_chemical_formula_moiety '2 Zn 2+,2 C30 H28 N2 O2,C H3 O H'
_chemical_formula_sum 'C61 H60 N4 O5 Zn2'
_chemical_formula_weight 1059.91
_chemical_name_systematic
;
?
;
_space_group_IT_number 2
_symmetry_cell_setting triclinic
_symmetry_space_group_name_Hall '-P 1'
_symmetry_space_group_name_H-M 'P -1'
_atom_sites_solution_hydrogens mixed
_atom_sites_solution_primary direct
_atom_sites_solution_secondary difmap
_audit_creation_method SHELXL-97
_cell_angle_alpha 109.09(3)
_cell_angle_beta 99.73(3)
_cell_angle_gamma 99.82(3)
_cell_formula_units_Z 2
_cell_length_a 13.409(3)
_cell_length_b 14.202(3)
_cell_length_c 15.345(3)
_cell_measurement_reflns_used 2477
_cell_measurement_temperature 173(2)
_cell_measurement_theta_max 27.5
_cell_measurement_theta_min 2.5
_cell_volume 2640.6(12)
_computing_cell_refinement EvalCCD
_computing_data_collection 'Nonius COLLECT'
_computing_data_reduction EvalCCD
_computing_molecular_graphics 'Mercury 1.3, Ortep, Diamond 3'
_computing_structure_refinement 'SHELXL-97 (Sheldrick, 1997)'
_computing_structure_solution 'SHELXS-97 (Sheldrick, 1990)'
_diffrn_ambient_temperature 173(2)
_diffrn_measured_fraction_theta_full 0.945
_diffrn_measured_fraction_theta_max 0.945
_diffrn_measurement_device_type 'Nonius KappaCCD diffractometer'
_diffrn_measurement_method '\f and \w scans'
_diffrn_radiation_monochromator graphite
_diffrn_radiation_source 'fine-focus sealed tube'
_diffrn_radiation_type MoK\a
_diffrn_radiation_wavelength 0.71073
_diffrn_reflns_av_R_equivalents 0.0706
_diffrn_reflns_av_sigmaI/netI 0.1058
_diffrn_reflns_limit_h_max 17
_diffrn_reflns_limit_h_min -15
_diffrn_reflns_limit_k_max 18
_diffrn_reflns_limit_k_min -16
_diffrn_reflns_limit_l_max 17
_diffrn_reflns_limit_l_min -19
_diffrn_reflns_number 28276
_diffrn_reflns_theta_full 27.32
_diffrn_reflns_theta_max 27.32
_diffrn_reflns_theta_min 3.32
_diffrn_standards_number 0
_exptl_absorpt_coefficient_mu 0.962
_exptl_absorpt_correction_T_max 0.8691
_exptl_absorpt_correction_T_min 0.6996
_exptl_absorpt_correction_type multi-scan
_exptl_crystal_colour yellow
_exptl_crystal_density_diffrn 1.333
_exptl_crystal_density_method 'not measured'
_exptl_crystal_description block
_exptl_crystal_F_000 1108
_exptl_crystal_size_max 0.40
_exptl_crystal_size_mid 0.20
_exptl_crystal_size_min 0.15
_refine_diff_density_max 0.583
_refine_diff_density_min -0.975
_refine_diff_density_rms 0.086
_refine_ls_extinction_coef 0.0024(5)
_refine_ls_extinction_expression Fc^*^=kFc[1+0.001xFc^2^\l^3^/sin(2\q)]^-1/4^
_refine_ls_extinction_method SHELXL
_refine_ls_goodness_of_fit_ref 1.032
_refine_ls_hydrogen_treatment mixed
_refine_ls_matrix_type full
_refine_ls_number_parameters 654
_refine_ls_number_reflns 11252
_refine_ls_number_restraints 0
_refine_ls_restrained_S_all 1.032
_refine_ls_R_factor_all 0.1270
_refine_ls_R_factor_gt 0.0651
_refine_ls_shift/su_max 0.001
_refine_ls_shift/su_mean 0.000
_refine_ls_structure_factor_coef Fsqd
_refine_ls_weighting_details 'calc w=1/[\s^2^(Fo^2^)+(0.0546P)^2^+1.8370P] where P=(Fo^2^+2Fc^2^)/3'
_refine_ls_weighting_scheme calc
_refine_ls_wR_factor_gt 0.1263
_refine_ls_wR_factor_ref 0.1608
_reflns_number_gt 6701
_reflns_number_total 11252
_reflns_threshold_expression I>2\s(I)
_cod_data_source_file b700723j.txt
_cod_data_source_block 2*2
_cod_database_code 7052164

loop_
_symmetry_equiv_pos_as_xyz
'x, y, z'
'-x, -y, -z'

loop_
_atom_site_label
_atom_site_type_symbol
_atom_site_fract_x
_atom_site_fract_y
_atom_site_fract_z
_atom_site_U_iso_or_equiv
_atom_site_adp_type
_atom_site_occupancy
_atom_site_symmetry_multiplicity
_atom_site_calc_flag
_atom_site_refinement_flags
_atom_site_disorder_assembly
_atom_site_disorder_group
Zn1A Zn 0.64978(3) 0.08092(3) 0.84883(3) 0.03415(16) Uani 1 1 d . . .
Zn1B Zn 0.75498(3) 0.12982(3) 0.70281(3) 0.03498(16) Uani 1 1 d . . .
O1A O 0.7981(2) 0.13398(19) 0.84044(19) 0.0347(7) Uani 1 1 d . . .
C1A C 0.8828(3) 0.0995(3) 0.8636(3) 0.0356(10) Uani 1 1 d . . .
O1B O 0.6067(2) 0.10914(19) 0.72554(19) 0.0354(7) Uani 1 1 d . . .
C1B C 0.5200(3) 0.0451(3) 0.6616(3) 0.0331(10) Uani 1 1 d . . .
C2A C 0.9828(3) 0.1679(3) 0.8941(3) 0.0413(11) Uani 1 1 d . . .
C2B C 0.4232(3) 0.0735(3) 0.6627(3) 0.0380(10) Uani 1 1 d . . .
C3A C 1.0710(3) 0.1298(3) 0.9112(3) 0.0500(13) Uani 1 1 d . . .
H3AA H 1.1381 0.1753 0.9302 0.060 Uiso 1 1 calc R . .
C3B C 0.3331(3) 0.0037(3) 0.5996(3) 0.0405(11) Uani 1 1 d . . .
H3BA H 0.2682 0.0219 0.6004 0.049 Uiso 1 1 calc R . .
C4A C 1.0633(3) 0.0272(4) 0.9011(4) 0.0593(15) Uani 1 1 d . . .
H4AA H 1.1245 0.0035 0.9129 0.071 Uiso 1 1 calc R . .
C4B C 0.3344(3) -0.0918(3) 0.5354(3) 0.0430(11) Uani 1 1 d . . .
H4BA H 0.2713 -0.1383 0.4948 0.052 Uiso 1 1 calc R . .
C5A C 0.9668(3) -0.0390(4) 0.8740(4) 0.0516(13) Uani 1 1 d . . .
H5AA H 0.9615 -0.1086 0.8676 0.062 Uiso 1 1 calc R . .
C5B C 0.4285(3) -0.1176(3) 0.5317(3) 0.0408(11) Uani 1 1 d . . .
H5BA H 0.4299 -0.1819 0.4872 0.049 Uiso 1 1 calc R . .
C6A C 0.8749(3) -0.0052(3) 0.8555(3) 0.0414(11) Uani 1 1 d . . .
C6B C 0.5228(3) -0.0501(3) 0.5929(3) 0.0359(10) Uani 1 1 d . . .
C7A C 0.7764(3) -0.0812(3) 0.8262(3) 0.0382(10) Uani 1 1 d . . .
H7AA H 0.7799 -0.1497 0.8180 0.046 Uiso 1 1 calc R . .
C7B C 0.6187(3) -0.0831(3) 0.5810(3) 0.0376(10) Uani 1 1 d . . .
H7BA H 0.6110 -0.1511 0.5383 0.045 Uiso 1 1 calc R . .
N8A N 0.6838(2) -0.0646(2) 0.8103(2) 0.0347(8) Uani 1 1 d . . .
N8B N 0.7130(2) -0.0290(2) 0.6226(2) 0.0347(8) Uani 1 1 d . . .
C9A C 0.5922(3) -0.1469(3) 0.7751(3) 0.0321(9) Uani 1 1 d . . .
C9B C 0.8014(3) -0.0712(3) 0.6093(3) 0.0367(10) Uani 1 1 d . . .
C10A C 0.5869(3) -0.2458(3) 0.7165(3) 0.0373(10) Uani 1 1 d . . .
H10A H 0.6477 -0.2632 0.6984 0.045 Uiso 1 1 calc R . .
C10B C 0.8017(3) -0.1730(3) 0.5905(3) 0.0382(11) Uani 1 1 d . . .
H10B H 0.7380 -0.2213 0.5793 0.046 Uiso 1 1 calc R . .
C11A C 0.4915(3) -0.3216(3) 0.6831(3) 0.0371(10) Uani 1 1 d . . .
C11B C 0.8952(3) -0.2076(3) 0.5876(3) 0.0430(11) Uani 1 1 d . . .
C12B C 0.9904(3) -0.1343(3) 0.6034(3) 0.0408(11) Uani 1 1 d . . .
C12A C 0.3994(3) -0.2947(3) 0.7103(3) 0.0387(11) Uani 1 1 d . . .
C13B C 0.9891(3) -0.0292(3) 0.6233(3) 0.0413(11) Uani 1 1 d . . .
H13A H 1.0524 0.0197 0.6347 0.050 Uiso 1 1 calc R . .
C13A C 0.4065(3) -0.1909(3) 0.7678(3) 0.0406(11) Uani 1 1 d . . .
H13B H 0.3458 -0.1717 0.7843 0.049 Uiso 1 1 calc R . .
C14B C 0.8978(3) 0.0028(3) 0.6264(3) 0.0365(10) Uani 1 1 d . . .
C14A C 0.4992(3) -0.1186(3) 0.7997(3) 0.0338(10) Uani 1 1 d . . .
N15B N 0.8889(3) 0.1069(2) 0.6513(2) 0.0361(8) Uani 1 1 d . . .
C15A C 0.4498(3) 0.0216(3) 0.9052(3) 0.0354(10) Uani 1 1 d . . .
H15A H 0.3916 -0.0275 0.9046 0.043 Uiso 1 1 calc R . .
N15A N 0.5149(3) -0.0120(2) 0.8555(2) 0.0357(8) Uani 1 1 d . . .
C16B C 0.9574(3) 0.1794(3) 0.6456(3) 0.0386(11) Uani 1 1 d . . .
H16A H 1.0158 0.1611 0.6231 0.046 Uiso 1 1 calc R . .
C17B C 0.9528(3) 0.2854(3) 0.6704(3) 0.0380(10) Uani 1 1 d . . .
C17A C 0.4603(3) 0.1293(3) 0.9620(3) 0.0350(10) Uani 1 1 d . . .
O22B O 0.7749(2) 0.2632(2) 0.6919(2) 0.0426(8) Uani 1 1 d . . .
C22B C 0.8621(3) 0.3217(3) 0.6912(3) 0.0382(10) Uani 1 1 d . . .
C18A C 0.3718(3) 0.1533(3) 0.9947(3) 0.0413(11) Uani 1 1 d . . .
H18A H 0.3120 0.0996 0.9816 0.050 Uiso 1 1 calc R . .
C21B C 0.8662(3) 0.4298(3) 0.7118(3) 0.0413(11) Uani 1 1 d . . .
C19A C 0.3709(3) 0.2532(3) 1.0452(3) 0.0433(11) Uani 1 1 d . . .
H19A H 0.3111 0.2687 1.0667 0.052 Uiso 1 1 calc R . .
C20B C 0.9571(4) 0.4950(3) 0.7160(3) 0.0509(13) Uani 1 1 d . . .
H20A H 0.9597 0.5660 0.7317 0.061 Uiso 1 1 calc R . .
C20A C 0.4599(3) 0.3312(3) 1.0641(3) 0.0428(11) Uani 1 1 d . . .
H20B H 0.4585 0.4001 1.0977 0.051 Uiso 1 1 calc R . .
C19B C 1.0462(4) 0.4597(3) 0.6979(4) 0.0553(14) Uani 1 1 d . . .
H19B H 1.1082 0.5066 0.7024 0.066 Uiso 1 1 calc R . .
C21A C 0.5503(3) 0.3126(3) 1.0359(3) 0.0377(10) Uani 1 1 d . . .
C18B C 1.0428(4) 0.3563(3) 0.6735(3) 0.0491(12) Uani 1 1 d . . .
H18B H 1.1020 0.3323 0.6585 0.059 Uiso 1 1 calc R . .
O22A O 0.6411(2) 0.19084(19) 0.96193(19) 0.0366(7) Uani 1 1 d . . .
C22A C 0.5527(3) 0.2086(3) 0.9846(3) 0.0334(10) Uani 1 1 d . . .
C23A C 0.6466(3) 0.3974(3) 1.0536(3) 0.0448(12) Uani 1 1 d . . .
H23A H 0.7090 0.3749 1.0777 0.054 Uiso 1 1 calc R . .
C23B C 0.7656(4) 0.4632(3) 0.7242(3) 0.0481(12) Uani 1 1 d . . .
H23B H 0.7349 0.4293 0.7646 0.058 Uiso 1 1 calc R . .
C24A C 0.6480(4) 0.5014(3) 1.1284(4) 0.0592(15) Uani 1 1 d . . .
H24A H 0.6407 0.4923 1.1878 0.089 Uiso 1 1 calc R . .
H24B H 0.5899 0.5275 1.1051 0.089 Uiso 1 1 calc R . .
H24C H 0.7141 0.5506 1.1398 0.089 Uiso 1 1 calc R . .
C24B C 0.7791(4) 0.5801(3) 0.7732(4) 0.0638(15) Uani 1 1 d . . .
H24D H 0.8293 0.6051 0.8350 0.096 Uiso 1 1 calc R . .
H24E H 0.7118 0.5940 0.7825 0.096 Uiso 1 1 calc R . .
H24F H 0.8049 0.6155 0.7333 0.096 Uiso 1 1 calc R . .
C25A C 0.6581(4) 0.4110(3) 0.9596(4) 0.0548(13) Uani 1 1 d . . .
H25A H 0.6572 0.3447 0.9123 0.082 Uiso 1 1 calc R . .
H25B H 0.7242 0.4601 0.9708 0.082 Uiso 1 1 calc R . .
H25C H 0.6001 0.4370 0.9361 0.082 Uiso 1 1 calc R . .
C25B C 0.6866(4) 0.4236(4) 0.6268(4) 0.0657(16) Uani 1 1 d . . .
H25D H 0.6782 0.3495 0.5959 0.099 Uiso 1 1 calc R . .
H25E H 0.7123 0.4587 0.5867 0.099 Uiso 1 1 calc R . .
H25F H 0.6192 0.4373 0.6359 0.099 Uiso 1 1 calc R . .
C26B C 0.4215(3) 0.1785(3) 0.7339(3) 0.0425(11) Uani 1 1 d . . .
H26A H 0.4700 0.1896 0.7955 0.051 Uiso 1 1 calc R . .
C26A C 0.9896(3) 0.2802(3) 0.9032(3) 0.0445(12) Uani 1 1 d . . .
H26B H 0.9425 0.2781 0.8442 0.053 Uiso 1 1 calc R . .
C27B C 0.3141(4) 0.1861(4) 0.7539(4) 0.0652(16) Uani 1 1 d . . .
H27A H 0.2877 0.1307 0.7752 0.098 Uiso 1 1 calc R . .
H27B H 0.2655 0.1798 0.6958 0.098 Uiso 1 1 calc R . .
H27C H 0.3205 0.2526 0.8036 0.098 Uiso 1 1 calc R . .
C27A C 0.9483(4) 0.3392(3) 0.9873(4) 0.0608(15) Uani 1 1 d . . .
H27D H 0.9539 0.4101 0.9907 0.091 Uiso 1 1 calc R . .
H27E H 0.9897 0.3393 1.0465 0.091 Uiso 1 1 calc R . .
H27F H 0.8751 0.3058 0.9784 0.091 Uiso 1 1 calc R . .
C28B C 0.4649(4) 0.2651(3) 0.7003(4) 0.0565(14) Uani 1 1 d . . .
H28A H 0.4636 0.3315 0.7460 0.085 Uiso 1 1 calc R . .
H28B H 0.4218 0.2540 0.6379 0.085 Uiso 1 1 calc R . .
H28C H 0.5368 0.2646 0.6957 0.085 Uiso 1 1 calc R . .
C28A C 1.0990(3) 0.3391(4) 0.9081(4) 0.0564(14) Uani 1 1 d . . .
H28D H 1.0977 0.4097 0.9138 0.085 Uiso 1 1 calc R . .
H28E H 1.1205 0.3050 0.8501 0.085 Uiso 1 1 calc R . .
H28F H 1.1486 0.3403 0.9635 0.085 Uiso 1 1 calc R . .
C29A C 0.4833(3) -0.4258(3) 0.6241(3) 0.0438(11) Uani 1 1 d . . .
H29A H 0.5426 -0.4447 0.6040 0.053 Uiso 1 1 calc R . .
C29B C 0.8982(4) -0.3117(3) 0.5718(3) 0.0468(12) Uani 1 1 d . . .
H29B H 0.8363 -0.3604 0.5646 0.056 Uiso 1 1 calc R . .
C30A C 0.3910(4) -0.4983(3) 0.5963(3) 0.0496(13) Uani 1 1 d . . .
H30A H 0.3872 -0.5670 0.5576 0.059 Uiso 1 1 calc R . .
C30B C 0.9895(4) -0.3423(4) 0.5670(4) 0.0564(14) Uani 1 1 d . . .
H30B H 0.9895 -0.4123 0.5548 0.068 Uiso 1 1 calc R . .
C31B C 1.0829(4) -0.2715(4) 0.5799(4) 0.0559(13) Uani 1 1 d . . .
H31A H 1.1453 -0.2939 0.5755 0.067 Uiso 1 1 calc R . .
C31A C 0.3014(4) -0.4719(3) 0.6247(3) 0.0511(13) Uani 1 1 d . . .
H31B H 0.2381 -0.5231 0.6058 0.061 Uiso 1 1 calc R . .
C32B C 1.0839(4) -0.1697(4) 0.5988(4) 0.0525(13) Uani 1 1 d . . .
H32A H 1.1478 -0.1221 0.6091 0.063 Uiso 1 1 calc R . .
C32A C 0.3057(3) -0.3722(3) 0.6798(3) 0.0474(12) Uani 1 1 d . . .
H32B H 0.2447 -0.3551 0.6975 0.057 Uiso 1 1 calc R . .
C41 C 0.8622(4) 0.2176(4) 1.1478(4) 0.0660(16) Uani 1 1 d . . .
H41A H 0.8478 0.2858 1.1663 0.099 Uiso 1 1 calc R . .
H41B H 0.9138 0.2145 1.1093 0.099 Uiso 1 1 calc R . .
H41C H 0.8896 0.2044 1.2050 0.099 Uiso 1 1 calc R . .
O41 O 0.7691(3) 0.1426(3) 1.0943(3) 0.0607(10) Uani 1 1 d . . .
H41O H 0.730(5) 0.165(4) 1.054(4) 0.091 Uiso 1 1 d . . .

loop_
_atom_site_aniso_label
_atom_site_aniso_U_11
_atom_site_aniso_U_22
_atom_site_aniso_U_33
_atom_site_aniso_U_23
_atom_site_aniso_U_13
_atom_site_aniso_U_12
Zn1A 0.0272(3) 0.0309(2) 0.0371(3) 0.0067(2) 0.0040(2) 0.0036(2)
Zn1B 0.0286(3) 0.0306(3) 0.0393(3) 0.0082(2) 0.0051(2) 0.0032(2)
O1A 0.0256(14) 0.0345(14) 0.0376(16) 0.0094(13) 0.0040(12) 0.0022(12)
C1A 0.023(2) 0.042(2) 0.033(2) 0.0068(19) 0.0024(18) 0.0047(18)
O1B 0.0261(14) 0.0326(14) 0.0402(17) 0.0092(13) 0.0038(13) 0.0015(12)
C1B 0.026(2) 0.037(2) 0.033(2) 0.0134(18) 0.0038(18) -0.0004(18)
C2A 0.029(2) 0.043(2) 0.041(3) 0.011(2) -0.0019(19) -0.001(2)
C2B 0.034(2) 0.041(2) 0.036(2) 0.0130(19) 0.0056(19) 0.0076(19)
C3A 0.028(2) 0.055(3) 0.059(3) 0.020(2) 0.000(2) -0.001(2)
C3B 0.024(2) 0.051(2) 0.043(3) 0.017(2) 0.0031(19) 0.004(2)
C4A 0.028(3) 0.060(3) 0.086(4) 0.029(3) -0.001(2) 0.011(2)
C4B 0.031(2) 0.043(2) 0.042(3) 0.012(2) -0.003(2) -0.007(2)
C5A 0.033(3) 0.049(3) 0.070(4) 0.024(2) 0.003(2) 0.008(2)
C5B 0.032(2) 0.037(2) 0.040(3) 0.0058(19) 0.002(2) -0.0018(19)
C6A 0.028(2) 0.041(2) 0.048(3) 0.013(2) 0.001(2) 0.0060(19)
C6B 0.031(2) 0.035(2) 0.035(2) 0.0098(19) 0.0036(18) 0.0032(18)
C7A 0.037(2) 0.034(2) 0.042(3) 0.0152(19) 0.004(2) 0.0070(19)
C7B 0.039(3) 0.034(2) 0.032(2) 0.0069(18) 0.0048(19) 0.0027(19)
N8A 0.0276(19) 0.0344(17) 0.036(2) 0.0098(15) 0.0022(15) 0.0031(15)
N8B 0.0289(19) 0.0343(17) 0.036(2) 0.0099(15) 0.0050(15) 0.0041(15)
C9A 0.028(2) 0.032(2) 0.033(2) 0.0114(18) 0.0028(17) 0.0041(17)
C9B 0.037(2) 0.033(2) 0.032(2) 0.0045(18) 0.0052(19) 0.0052(19)
C10A 0.032(2) 0.037(2) 0.039(3) 0.0104(19) 0.0066(19) 0.0081(19)
C10B 0.039(2) 0.031(2) 0.038(3) 0.0077(18) 0.006(2) 0.0025(19)
C11A 0.037(2) 0.033(2) 0.037(2) 0.0106(18) 0.0031(19) 0.0046(19)
C11B 0.048(3) 0.041(2) 0.037(3) 0.010(2) 0.008(2) 0.010(2)
C12B 0.042(3) 0.041(2) 0.042(3) 0.017(2) 0.011(2) 0.015(2)
C12A 0.036(2) 0.035(2) 0.038(3) 0.0069(19) 0.005(2) 0.0054(19)
C13B 0.036(2) 0.039(2) 0.051(3) 0.021(2) 0.013(2) 0.006(2)
C13A 0.031(2) 0.035(2) 0.048(3) 0.008(2) 0.009(2) 0.0059(19)
C14B 0.034(2) 0.034(2) 0.036(2) 0.0086(18) 0.0068(19) 0.0048(19)
C14A 0.030(2) 0.031(2) 0.035(2) 0.0078(18) 0.0046(18) 0.0052(18)
N15B 0.034(2) 0.0321(17) 0.038(2) 0.0090(15) 0.0060(16) 0.0067(16)
C15A 0.028(2) 0.033(2) 0.039(2) 0.0091(18) 0.0042(19) 0.0035(18)
N15A 0.0352(19) 0.0293(16) 0.036(2) 0.0058(15) 0.0051(16) 0.0070(15)
C16B 0.032(2) 0.036(2) 0.042(3) 0.0096(19) 0.0077(19) 0.0025(19)
C17B 0.035(2) 0.032(2) 0.042(3) 0.0118(19) 0.009(2) 0.0004(19)
C17A 0.029(2) 0.037(2) 0.031(2) 0.0057(18) 0.0017(18) 0.0089(18)
O22B 0.0325(16) 0.0356(15) 0.055(2) 0.0142(14) 0.0065(14) 0.0045(13)
C22B 0.039(3) 0.036(2) 0.034(2) 0.0101(19) 0.0013(19) 0.005(2)
C18A 0.031(2) 0.042(2) 0.043(3) 0.011(2) 0.007(2) 0.002(2)
C21B 0.044(3) 0.033(2) 0.043(3) 0.0108(19) 0.005(2) 0.010(2)
C19A 0.035(2) 0.043(2) 0.048(3) 0.011(2) 0.011(2) 0.011(2)
C20B 0.056(3) 0.032(2) 0.059(3) 0.012(2) 0.015(3) 0.004(2)
C20A 0.040(3) 0.036(2) 0.046(3) 0.007(2) 0.008(2) 0.012(2)
C19B 0.044(3) 0.038(2) 0.080(4) 0.020(2) 0.020(3) -0.001(2)
C21A 0.034(2) 0.031(2) 0.038(2) 0.0063(18) -0.0013(19) 0.0054(18)
C18B 0.043(3) 0.042(2) 0.061(3) 0.015(2) 0.017(2) 0.009(2)
O22A 0.0259(15) 0.0330(14) 0.0390(17) 0.0033(13) 0.0022(13) 0.0020(12)
C22A 0.030(2) 0.035(2) 0.032(2) 0.0104(18) 0.0032(18) 0.0093(18)
C23A 0.035(2) 0.035(2) 0.049(3) 0.002(2) 0.000(2) 0.0037(19)
C23B 0.048(3) 0.040(2) 0.058(3) 0.021(2) 0.011(2) 0.011(2)
C24A 0.050(3) 0.037(2) 0.071(4) 0.000(2) 0.010(3) 0.002(2)
C24B 0.070(4) 0.047(3) 0.070(4) 0.011(3) 0.014(3) 0.023(3)
C25A 0.055(3) 0.042(2) 0.059(3) 0.014(2) 0.012(3) 0.001(2)
C25B 0.056(3) 0.049(3) 0.081(4) 0.019(3) -0.002(3) 0.014(3)
C26B 0.033(2) 0.046(2) 0.040(3) 0.007(2) 0.005(2) 0.010(2)
C26A 0.033(2) 0.042(2) 0.050(3) 0.014(2) 0.006(2) -0.004(2)
C27B 0.044(3) 0.070(3) 0.066(4) 0.003(3) 0.010(3) 0.020(3)
C27A 0.057(3) 0.047(3) 0.063(4) 0.007(3) 0.017(3) -0.003(2)
C28B 0.067(3) 0.041(2) 0.056(3) 0.011(2) 0.016(3) 0.014(2)
C28A 0.036(3) 0.056(3) 0.065(3) 0.020(3) 0.003(2) -0.006(2)
C29A 0.045(3) 0.034(2) 0.045(3) 0.006(2) 0.007(2) 0.010(2)
C29B 0.061(3) 0.034(2) 0.047(3) 0.012(2) 0.018(2) 0.017(2)
C30A 0.055(3) 0.030(2) 0.050(3) 0.002(2) 0.007(2) 0.004(2)
C30B 0.070(4) 0.046(3) 0.055(3) 0.015(2) 0.019(3) 0.024(3)
C31B 0.057(3) 0.055(3) 0.064(3) 0.024(3) 0.017(3) 0.027(3)
C31A 0.042(3) 0.037(2) 0.056(3) 0.005(2) 0.006(2) -0.006(2)
C32B 0.046(3) 0.054(3) 0.061(3) 0.022(2) 0.017(2) 0.016(2)
C32A 0.036(3) 0.043(2) 0.049(3) 0.004(2) 0.007(2) 0.002(2)
C41 0.048(3) 0.071(3) 0.072(4) 0.023(3) 0.004(3) 0.012(3)
O41 0.041(2) 0.067(2) 0.074(3) 0.0323(19) 0.0053(18) 0.0074(17)

loop_
_atom_type_symbol
_atom_type_description
_atom_type_scat_dispersion_real
_atom_type_scat_dispersion_imag
_atom_type_scat_source
C C 0.0033 0.0016 'International Tables Vol C Tables 4.2.6.8 and 6.1.1.4'
H H 0.0000 0.0000 'International Tables Vol C Tables 4.2.6.8 and 6.1.1.4'
N N 0.0061 0.0033 'International Tables Vol C Tables 4.2.6.8 and 6.1.1.4'
O O 0.0106 0.0060 'International Tables Vol C Tables 4.2.6.8 and 6.1.1.4'
Zn Zn 0.2839 1.4301 'International Tables Vol C Tables 4.2.6.8 and 6.1.1.4'

loop_
_geom_angle_atom_site_label_1
_geom_angle_atom_site_label_2
_geom_angle_atom_site_label_3
_geom_angle
_geom_angle_site_symmetry_1
_geom_angle_site_symmetry_3
_geom_angle_publ_flag
Zn1B Zn1A O1A 42.72(8) . . ?
Zn1B Zn1A O1B 42.61(7) . . ?
Zn1B Zn1A N8A 90.78(10) . . ?
Zn1B Zn1A N15A 140.00(10) . . ?
Zn1B Zn1A O22A 120.75(9) . . ?
O1A Zn1A O1B 84.01(11) . . ?
O1A Zn1A N8A 85.52(12) . . ?
O1A Zn1A N15A 162.88(12) . . ?
O1A Zn1A O22A 100.70(11) . . ?
O1B Zn1A N8A 107.63(12) . . ?
O1B Zn1A N15A 104.49(13) . . ?
O1B Zn1A O22A 112.65(11) . . ?
N8A Zn1A N15A 77.79(13) . . ?
N8A Zn1A O22A 139.65(13) . . ?
N15A Zn1A O22A 89.83(12) . . ?
Zn1A Zn1B O1A 42.01(7) . . ?
Zn1A Zn1B O1B 42.69(8) . . ?
Zn1A Zn1B N8B 87.44(10) . . ?
Zn1A Zn1B N15B 137.73(10) . . ?
Zn1A Zn1B O22B 122.38(9) . . ?
O1A Zn1B O1B 83.40(11) . . ?
O1A Zn1B N8B 102.26(13) . . ?
O1A Zn1B N15B 102.70(12) . . ?
O1A Zn1B O22B 114.52(12) . . ?
O1B Zn1B N8B 85.82(12) . . ?
O1B Zn1B N15B 163.38(11) . . ?
O1B Zn1B O22B 101.47(12) . . ?
N8B Zn1B N15B 77.81(13) . . ?
N8B Zn1B O22B 143.03(14) . . ?
N15B Zn1B O22B 90.14(13) . . ?
Zn1A O1A Zn1B 95.27(11) . . ?
Zn1A O1A C1A 127.0(3) . . ?
Zn1B O1A C1A 117.8(2) . . ?
O1A C1A C2A 119.1(4) . . ?
O1A C1A C6A 122.0(3) . . ?
C2A C1A C6A 118.9(4) . . ?
Zn1A O1B Zn1B 94.70(11) . . ?
Zn1A O1B C1B 116.7(2) . . ?
Zn1B O1B C1B 125.6(2) . . ?
O1B C1B C2B 118.9(3) . . ?
O1B C1B C6B 121.7(3) . . ?
C2B C1B C6B 119.4(4) . . ?
C1A C2A C3A 118.8(4) . . ?
C1A C2A C26A 118.1(4) . . ?
C3A C2A C26A 123.0(4) . . ?
C1B C2B C3B 118.2(4) . . ?
C1B C2B C26B 119.1(3) . . ?
C3B C2B C26B 122.7(4) . . ?
C2A C3A H3AA 118.9 . . ?
C2A C3A C4A 122.2(4) . . ?
H3AA C3A C4A 118.9 . . ?
C2B C3B H3BA 118.6 . . ?
C2B C3B C4B 122.7(4) . . ?
H3BA C3B C4B 118.6 . . ?
C3A C4A H4AA 120.3 . . ?
C3A C4A C5A 119.4(4) . . ?
H4AA C4A C5A 120.3 . . ?
C3B C4B H4BA 120.5 . . ?
C3B C4B C5B 119.1(4) . . ?
H4BA C4B C5B 120.5 . . ?
C4A C5A H5AA 119.5 . . ?
C4A C5A C6A 121.0(4) . . ?
H5AA C5A C6A 119.5 . . ?
C4B C5B H5BA 119.4 . . ?
C4B C5B C6B 121.1(4) . . ?
H5BA C5B C6B 119.4 . . ?
C1A C6A C5A 119.6(4) . . ?
C1A C6A C7A 123.5(4) . . ?
C5A C6A C7A 116.9(4) . . ?
C1B C6B C5B 119.3(4) . . ?
C1B C6B C7B 123.8(4) . . ?
C5B C6B C7B 116.8(3) . . ?
C6A C7A H7AA 116.8 . . ?
C6A C7A N8A 126.3(4) . . ?
H7AA C7A N8A 116.8 . . ?
C6B C7B H7BA 116.7 . . ?
C6B C7B N8B 126.6(4) . . ?
H7BA C7B N8B 116.7 . . ?
Zn1A N8A C7A 125.4(3) . . ?
Zn1A N8A C9A 112.6(2) . . ?
C7A N8A C9A 121.4(3) . . ?
Zn1B N8B C7B 125.1(3) . . ?
Zn1B N8B C9B 112.8(2) . . ?
C7B N8B C9B 121.7(3) . . ?
N8A C9A C10A 124.6(4) . . ?
N8A C9A C14A 115.1(3) . . ?
C10A C9A C14A 120.1(4) . . ?
N8B C9B C10B 124.8(4) . . ?
N8B C9B C14B 115.3(3) . . ?
C10B C9B C14B 119.6(4) . . ?
C9A C10A H10A 119.8 . . ?
C9A C10A C11A 120.5(4) . . ?
H10A C10A C11A 119.8 . . ?
C9B C10B H10B 119.2 . . ?
C9B C10B C11B 121.7(4) . . ?
H10B C10B C11B 119.2 . . ?
C10A C11A C12A 119.5(3) . . ?
C10A C11A C29A 122.2(4) . . ?
C12A C11A C29A 118.3(4) . . ?
C10B C11B C12B 118.6(4) . . ?
C10B C11B C29B 122.7(4) . . ?
C12B C11B C29B 118.7(4) . . ?
C11B C12B C13B 119.2(4) . . ?
C11B C12B C32B 118.4(4) . . ?
C13B C12B C32B 122.4(4) . . ?
C11A C12A C13A 118.6(4) . . ?
C11A C12A C32A 118.9(4) . . ?
C13A C12A C32A 122.5(4) . . ?
C12B C13B H13A 119.3 . . ?
C12B C13B C14B 121.3(4) . . ?
H13A C13B C14B 119.3 . . ?
C12A C13A H13B 119.4 . . ?
C12A C13A C14A 121.2(4) . . ?
H13B C13A C14A 119.4 . . ?
C9B C14B C13B 119.7(4) . . ?
C9B C14B N15B 114.4(4) . . ?
C13B C14B N15B 125.8(4) . . ?
C9A C14A C13A 120.0(3) . . ?
C9A C14A N15A 114.1(3) . . ?
C13A C14A N15A 125.9(4) . . ?
Zn1B N15B C14B 112.7(3) . . ?
Zn1B N15B C16B 123.9(3) . . ?
C14B N15B C16B 123.4(3) . . ?
H15A C15A N15A 117.7 . . ?
H15A C15A C17A 117.7 . . ?
N15A C15A C17A 124.6(4) . . ?
Zn1A N15A C14A 113.6(3) . . ?
Zn1A N15A C15A 124.4(3) . . ?
C14A N15A C15A 122.0(4) . . ?
N15B C16B H16A 117.1 . . ?
N15B C16B C17B 125.7(4) . . ?
H16A C16B C17B 117.1 . . ?
C16B C17B C22B 123.5(4) . . ?
C16B C17B C18B 117.3(4) . . ?
C22B C17B C18B 119.3(4) . . ?
C15A C17A C18A 116.0(4) . . ?
C15A C17A C22A 123.9(4) . . ?
C18A C17A C22A 120.1(3) . . ?
Zn1B O22B C22B 127.7(3) . . ?
C17B C22B O22B 124.6(4) . . ?
C17B C22B C21B 118.1(4) . . ?
O22B C22B C21B 117.4(4) . . ?
C17A C18A H18A 119.4 . . ?
C17A C18A C19A 121.2(4) . . ?
H18A C18A C19A 119.4 . . ?
C22B C21B C20B 119.6(4) . . ?
C22B C21B C23B 116.5(4) . . ?
C20B C21B C23B 123.9(4) . . ?
C18A C19A H19A 120.7 . . ?
C18A C19A C20A 118.6(4) . . ?
H19A C19A C20A 120.7 . . ?
C21B C20B H20A 119.0 . . ?
C21B C20B C19B 122.1(4) . . ?
H20A C20B C19B 119.0 . . ?
C19A C20A H20B 118.5 . . ?
C19A C20A C21A 123.1(4) . . ?
H20B C20A C21A 118.5 . . ?
C20B C19B H19B 120.2 . . ?
C20B C19B C18B 119.5(4) . . ?
H19B C19B C18B 120.2 . . ?
C20A C21A C22A 118.8(4) . . ?
C20A C21A C23A 123.5(4) . . ?
C22A C21A C23A 117.7(4) . . ?
C17B C18B C19B 121.4(4) . . ?
C17B C18B H18B 119.3 . . ?
C19B C18B H18B 119.3 . . ?
Zn1A O22A C22A 124.9(2) . . ?
C17A C22A C21A 118.2(4) . . ?
C17A C22A O22A 123.4(3) . . ?
C21A C22A O22A 118.4(4) . . ?
C21A C23A H23A 107.5 . . ?
C21A C23A C24A 113.8(4) . . ?
C21A C23A C25A 110.5(4) . . ?
H23A C23A C24A 107.5 . . ?
H23A C23A C25A 107.5 . . ?
C24A C23A C25A 109.8(4) . . ?
C21B C23B H23B 107.4 . . ?
C21B C23B C24B 115.1(4) . . ?
C21B C23B C25B 109.7(4) . . ?
H23B C23B C24B 107.4 . . ?
H23B C23B C25B 107.4 . . ?
C24B C23B C25B 109.7(4) . . ?
C23A C24A H24A 109.5 . . ?
C23A C24A H24B 109.5 . . ?
C23A C24A H24C 109.5 . . ?
H24A C24A H24B 109.5 . . ?
H24A C24A H24C 109.5 . . ?
H24B C24A H24C 109.5 . . ?
C23B C24B H24D 109.5 . . ?
C23B C24B H24E 109.5 . . ?
C23B C24B H24F 109.5 . . ?
H24D C24B H24E 109.5 . . ?
H24D C24B H24F 109.5 . . ?
H24E C24B H24F 109.5 . . ?
C23A C25A H25A 109.5 . . ?
C23A C25A H25B 109.5 . . ?
C23A C25A H25C 109.5 . . ?
H25A C25A H25B 109.5 . . ?
H25A C25A H25C 109.5 . . ?
H25B C25A H25C 109.5 . . ?
C23B C25B H25D 109.5 . . ?
C23B C25B H25E 109.5 . . ?
C23B C25B H25F 109.5 . . ?
H25D C25B H25E 109.5 . . ?
H25D C25B H25F 109.5 . . ?
H25E C25B H25F 109.5 . . ?
C2B C26B H26A 107.2 . . ?
C2B C26B C27B 114.3(4) . . ?
C2B C26B C28B 110.0(4) . . ?
H26A C26B C27B 107.2 . . ?
H26A C26B C28B 107.2 . . ?
C27B C26B C28B 110.5(4) . . ?
C2A C26A H26B 106.7 . . ?
C2A C26A C27A 111.9(4) . . ?
C2A C26A C28A 113.8(4) . . ?
H26B C26A C27A 106.7 . . ?
H26B C26A C28A 106.7 . . ?
C27A C26A C28A 110.6(4) . . ?
C26B C27B H27A 109.5 . . ?
C26B C27B H27B 109.5 . . ?
C26B C27B H27C 109.5 . . ?
H27A C27B H27B 109.5 . . ?
H27A C27B H27C 109.5 . . ?
H27B C27B H27C 109.5 . . ?
C26A C27A H27D 109.5 . . ?
C26A C27A H27E 109.5 . . ?
C26A C27A H27F 109.5 . . ?
H27D C27A H27E 109.5 . . ?
H27D C27A H27F 109.5 . . ?
H27E C27A H27F 109.5 . . ?
C26B C28B H28A 109.5 . . ?
C26B C28B H28B 109.5 . . ?
C26B C28B H28C 109.5 . . ?
H28A C28B H28B 109.5 . . ?
H28A C28B H28C 109.5 . . ?
H28B C28B H28C 109.5 . . ?
C26A C28A H28D 109.5 . . ?
C26A C28A H28E 109.5 . . ?
C26A C28A H28F 109.5 . . ?
H28D C28A H28E 109.5 . . ?
H28D C28A H28F 109.5 . . ?
H28E C28A H28F 109.5 . . ?
C11A C29A H29A 119.6 . . ?
C11A C29A C30A 120.8(4) . . ?
H29A C29A C30A 119.6 . . ?
C11B C29B H29B 119.6 . . ?
C11B C29B C30B 120.8(5) . . ?
H29B C29B C30B 119.6 . . ?
C29A C30A H30A 119.7 . . ?
C29A C30A C31A 120.7(4) . . ?
H30A C30A C31A 119.7 . . ?
C29B C30B H30B 119.5 . . ?
C29B C30B C31B 120.9(4) . . ?
H30B C30B C31B 119.5 . . ?
C30B C31B H31A 120.0 . . ?
C30B C31B C32B 120.0(5) . . ?
H31A C31B C32B 120.0 . . ?
C30A C31A H31B 119.9 . . ?
C30A C31A C32A 120.2(4) . . ?
H31B C31A C32A 119.9 . . ?
C12B C32B C31B 121.1(5) . . ?
C12B C32B H32A 119.4 . . ?
C31B C32B H32A 119.4 . . ?
C12A C32A C31A 121.2(4) . . ?
C12A C32A H32B 119.4 . . ?
C31A C32A H32B 119.4 . . ?
H41A C41 H41B 109.5 . . ?
H41A C41 H41C 109.5 . . ?
H41A C41 O41 109.5 . . ?
H41B C41 H41C 109.5 . . ?
H41B C41 O41 109.5 . . ?
H41C C41 O41 109.5 . . ?
C41 O41 H41O 111(4) . . ?

loop_
_geom_bond_atom_site_label_1
_geom_bond_atom_site_label_2
_geom_bond_distance
_geom_bond_site_symmetry_2
_geom_bond_publ_flag
Zn1A Zn1B 3.0406(10) . ?
Zn1A O1A 2.044(3) . ?
Zn1A O1B 2.069(3) . ?
Zn1A N8A 2.108(3) . ?
Zn1A N15A 2.088(3) . ?
Zn1A O22A 1.955(3) . ?
Zn1B O1A 2.072(3) . ?
Zn1B O1B 2.065(3) . ?
Zn1B N8B 2.106(3) . ?
Zn1B N15B 2.113(3) . ?
Zn1B O22B 1.934(3) . ?
O1A C1A 1.351(5) . ?
C1A C2A 1.417(5) . ?
C1A C6A 1.434(6) . ?
O1B C1B 1.345(4) . ?
C1B C2B 1.425(6) . ?
C1B C6B 1.428(5) . ?
C2A C3A 1.401(6) . ?
C2A C26A 1.540(6) . ?
C2B C3B 1.395(5) . ?
C2B C26B 1.540(5) . ?
C3A H3AA 0.9500 . ?
C3A C4A 1.399(6) . ?
C3B H3BA 0.9500 . ?
C3B C4B 1.396(6) . ?
C4A H4AA 0.9500 . ?
C4A C5A 1.370(6) . ?
C4B H4BA 0.9500 . ?
C4B C5B 1.377(6) . ?
C5A H5AA 0.9500 . ?
C5A C6A 1.416(6) . ?
C5B H5BA 0.9500 . ?
C5B C6B 1.413(5) . ?
C6A C7A 1.452(6) . ?
C6B C7B 1.462(6) . ?
C7A H7AA 0.9500 . ?
C7A N8A 1.300(5) . ?
C7B H7BA 0.9500 . ?
C7B N8B 1.293(5) . ?
N8A C9A 1.428(5) . ?
N8B C9B 1.431(5) . ?
C9A C10A 1.381(5) . ?
C9A C14A 1.445(5) . ?
C9B C10B 1.381(5) . ?
C9B C14B 1.444(6) . ?
C10A H10A 0.9500 . ?
C10A C11A 1.416(5) . ?
C10B H10B 0.9500 . ?
C10B C11B 1.425(6) . ?
C11A C12A 1.441(6) . ?
C11A C29A 1.434(5) . ?
C11B C12B 1.432(6) . ?
C11B C29B 1.426(6) . ?
C12B C13B 1.426(6) . ?
C12B C32B 1.432(6) . ?
C12A C13A 1.425(5) . ?
C12A C32A 1.414(6) . ?
C13B H13A 0.9500 . ?
C13B C14B 1.379(6) . ?
C13A H13B 0.9500 . ?
C13A C14A 1.367(5) . ?
C14B N15B 1.434(5) . ?
C14A N15A 1.432(5) . ?
N15B C16B 1.293(5) . ?
C15A H15A 0.9500 . ?
C15A N15A 1.304(5) . ?
C15A C17A 1.460(5) . ?
C16B H16A 0.9500 . ?
C16B C17B 1.442(5) . ?
C17B C22B 1.444(6) . ?
C17B C18B 1.416(6) . ?
C17A C18A 1.415(6) . ?
C17A C22A 1.430(6) . ?
O22B C22B 1.317(5) . ?
C22B C21B 1.453(6) . ?
C18A H18A 0.9500 . ?
C18A C19A 1.381(5) . ?
C21B C20B 1.376(6) . ?
C21B C23B 1.526(6) . ?
C19A H19A 0.9500 . ?
C19A C20A 1.398(6) . ?
C20B H20A 0.9500 . ?
C20B C19B 1.408(6) . ?
C20A H20B 0.9500 . ?
C20A C21A 1.392(6) . ?
C19B H19B 0.9500 . ?
C19B C18B 1.382(6) . ?
C21A C22A 1.438(5) . ?
C21A C23A 1.526(6) . ?
C18B H18B 0.9500 . ?
O22A C22A 1.332(5) . ?
C23A H23A 1.0000 . ?
C23A C24A 1.541(5) . ?
C23A C25A 1.546(7) . ?
C23B H23B 1.0000 . ?
C23B C24B 1.546(6) . ?
C23B C25B 1.544(7) . ?
C24A H24A 0.9800 . ?
C24A H24B 0.9800 . ?
C24A H24C 0.9800 . ?
C24B H24D 0.9800 . ?
C24B H24E 0.9800 . ?
C24B H24F 0.9800 . ?
C25A H25A 0.9800 . ?
C25A H25B 0.9800 . ?
C25A H25C 0.9800 . ?
C25B H25D 0.9800 . ?
C25B H25E 0.9800 . ?
C25B H25F 0.9800 . ?
C26B H26A 1.0000 . ?
C26B C27B 1.537(6) . ?
C26B C28B 1.546(6) . ?
C26A H26B 1.0000 . ?
C26A C27A 1.539(6) . ?
C26A C28A 1.537(6) . ?
C27B H27A 0.9800 . ?
C27B H27B 0.9800 . ?
C27B H27C 0.9800 . ?
C27A H27D 0.9800 . ?
C27A H27E 0.9800 . ?
C27A H27F 0.9800 . ?
C28B H28A 0.9800 . ?
C28B H28B 0.9800 . ?
C28B H28C 0.9800 . ?
C28A H28D 0.9800 . ?
C28A H28E 0.9800 . ?
C28A H28F 0.9800 . ?
C29A H29A 0.9500 . ?
C29A C30A 1.368(6) . ?
C29B H29B 0.9500 . ?
C29B C30B 1.372(6) . ?
C30A H30A 0.9500 . ?
C30A C31A 1.413(6) . ?
C30B H30B 0.9500 . ?
C30B C31B 1.406(7) . ?
C31B H31A 0.9500 . ?
C31B C32B 1.375(6) . ?
C31A H31B 0.9500 . ?
C31A C32A 1.377(6) . ?
C32B H32A 0.9500 . ?
C32A H32B 0.9500 . ?
C41 H41A 0.9800 . ?
C41 H41B 0.9800 . ?
C41 H41C 0.9800 . ?
C41 O41 1.412(5) . ?
O41 H41O 0.92(6) . ?

loop_
_geom_hbond_atom_site_label_D
_geom_hbond_atom_site_label_H
_geom_hbond_atom_site_label_A
_geom_hbond_distance_DH
_geom_hbond_distance_HA
_geom_hbond_distance_DA
_geom_hbond_angle_DHA
_geom_hbond_site_symmetry_A
O41 H41O O22A 0.92(6) 1.86(6) 2.771(5) 171(5) .

loop_
_geom_torsion_atom_site_label_1
_geom_torsion_atom_site_label_2
_geom_torsion_atom_site_label_3
_geom_torsion_atom_site_label_4
_geom_torsion
_geom_torsion_site_symmetry_1
_geom_torsion_site_symmetry_2
_geom_torsion_site_symmetry_3
_geom_torsion_site_symmetry_4
_geom_torsion_publ_flag
O1A Zn1A Zn1B O1B -161.85(14) . . . . ?
O1A Zn1A Zn1B N8B 111.54(14) . . . . ?
O1A Zn1A Zn1B N15B 42.86(17) . . . . ?
O1A Zn1A Zn1B O22B -91.73(15) . . . . ?
O1B Zn1A Zn1B O1A 161.85(14) . . . . ?
O1B Zn1A Zn1B N8B -86.61(14) . . . . ?
O1B Zn1A Zn1B N15B -155.29(16) . . . . ?
O1B Zn1A Zn1B O22B 70.11(14) . . . . ?
N8A Zn1A Zn1B O1A -82.53(14) . . . . ?
N8A Zn1A Zn1B O1B 115.63(13) . . . . ?
N8A Zn1A Zn1B N8B 29.02(13) . . . . ?
N8A Zn1A Zn1B N15B -39.67(15) . . . . ?
N8A Zn1A Zn1B O22B -174.26(13) . . . . ?
N15A Zn1A Zn1B O1A -154.29(18) . . . . ?
N15A Zn1A Zn1B O1B 43.86(18) . . . . ?
N15A Zn1A Zn1B N8B -42.75(17) . . . . ?
N15A Zn1A Zn1B N15B -111.43(19) . . . . ?
N15A Zn1A Zn1B O22B 113.98(18) . . . . ?
O22A Zn1A Zn1B O1A 70.98(14) . . . . ?
O22A Zn1A Zn1B O1B -90.87(14) . . . . ?
O22A Zn1A Zn1B N8B -177.48(13) . . . . ?
O22A Zn1A Zn1B N15B 113.84(16) . . . . ?
O22A Zn1A Zn1B O22B -20.75(14) . . . . ?
Zn1B Zn1A O1A C1A -131.0(3) . . . . ?
O1B Zn1A O1A Zn1B -12.24(10) . . . . ?
O1B Zn1A O1A C1A -143.3(3) . . . . ?
N8A Zn1A O1A Zn1B 96.04(13) . . . . ?
N8A Zn1A O1A C1A -35.0(3) . . . . ?
N15A Zn1A O1A Zn1B 108.7(4) . . . . ?
N15A Zn1A O1A C1A -22.4(6) . . . . ?
O22A Zn1A O1A Zn1B -124.23(12) . . . . ?
O22A Zn1A O1A C1A 104.7(3) . . . . ?
Zn1A Zn1B O1A C1A 137.1(3) . . . . ?
O1B Zn1B O1A Zn1A 12.28(10) . . . . ?
O1B Zn1B O1A C1A 149.3(3) . . . . ?
N8B Zn1B O1A Zn1A -71.97(13) . . . . ?
N8B Zn1B O1A C1A 65.1(3) . . . . ?
N15B Zn1B O1A Zn1A -152.03(11) . . . . ?
N15B Zn1B O1A C1A -15.0(3) . . . . ?
O22B Zn1B O1A Zn1A 111.91(12) . . . . ?
O22B Zn1B O1A C1A -111.0(3) . . . . ?
Zn1A O1A C1A C2A -152.2(3) . . . . ?
Zn1A O1A C1A C6A 29.8(5) . . . . ?
Zn1B O1A C1A C2A 86.0(4) . . . . ?
Zn1B O1A C1A C6A -92.0(4) . . . . ?
Zn1A Zn1B O1B C1B -127.8(3) . . . . ?
O1A Zn1B O1B Zn1A -12.12(9) . . . . ?
O1A Zn1B O1B C1B -139.9(3) . . . . ?
N8B Zn1B O1B Zn1A 90.76(13) . . . . ?
N8B Zn1B O1B C1B -37.1(3) . . . . ?
N15B Zn1B O1B Zn1A 100.6(4) . . . . ?
N15B Zn1B O1B C1B -27.2(6) . . . . ?
O22B Zn1B O1B Zn1A -125.87(12) . . . . ?
O22B Zn1B O1B C1B 106.3(3) . . . . ?
Zn1B Zn1A O1B C1B 134.0(3) . . . . ?
O1A Zn1A O1B Zn1B 12.27(9) . . . . ?
O1A Zn1A O1B C1B 146.3(3) . . . . ?
N8A Zn1A O1B Zn1B -71.08(13) . . . . ?
N8A Zn1A O1B C1B 63.0(3) . . . . ?
N15A Zn1A O1B Zn1B -152.61(11) . . . . ?
N15A Zn1A O1B C1B -18.6(3) . . . . ?
O22A Zn1A O1B Zn1B 111.39(11) . . . . ?
O22A Zn1A O1B C1B -114.6(3) . . . . ?
Zn1A O1B C1B C2B 95.1(4) . . . . ?
Zn1A O1B C1B C6B -85.2(4) . . . . ?
Zn1B O1B C1B C2B -146.7(3) . . . . ?
Zn1B O1B C1B C6B 33.0(5) . . . . ?
O1A C1A C2A C3A -175.2(4) . . . . ?
O1A C1A C2A C26A 2.4(6) . . . . ?
C6A C1A C2A C3A 2.8(7) . . . . ?
C6A C1A C2A C26A -179.5(4) . . . . ?
O1B C1B C2B C3B -176.4(4) . . . . ?
O1B C1B C2B C26B 2.5(6) . . . . ?
C6B C1B C2B C3B 3.9(6) . . . . ?
C6B C1B C2B C26B -177.2(4) . . . . ?
C1A C2A C3A C4A -1.4(8) . . . . ?
C26A C2A C3A C4A -178.9(5) . . . . ?
C1B C2B C3B C4B -0.7(7) . . . . ?
C26B C2B C3B C4B -179.6(4) . . . . ?
C2A C3A C4A C5A -0.2(8) . . . . ?
C2B C3B C4B C5B -1.9(7) . . . . ?
C3A C4A C5A C6A 0.5(8) . . . . ?
C3B C4B C5B C6B 1.3(7) . . . . ?
C4A C5A C6A C1A 1.0(8) . . . . ?
C4A C5A C6A C7A 179.3(5) . . . . ?
O1A C1A C6A C5A 175.4(4) . . . . ?
O1A C1A C6A C7A -2.9(7) . . . . ?
C2A C1A C6A C5A -2.6(7) . . . . ?
C2A C1A C6A C7A 179.1(4) . . . . ?
C4B C5B C6B C1B 2.0(7) . . . . ?
C4B C5B C6B C7B -177.9(4) . . . . ?
O1B C1B C6B C5B 175.7(4) . . . . ?
O1B C1B C6B C7B -4.5(7) . . . . ?
C2B C1B C6B C5B -4.6(6) . . . . ?
C2B C1B C6B C7B 175.3(4) . . . . ?
C1A C6A C7A N8A -5.1(8) . . . . ?
C5A C6A C7A N8A 176.6(4) . . . . ?
C1B C6B C7B N8B -7.2(7) . . . . ?
C5B C6B C7B N8B 172.6(4) . . . . ?
C6A C7A N8A Zn1A -13.3(7) . . . . ?
C6A C7A N8A C9A 175.5(4) . . . . ?
Zn1B Zn1A N8A C7A 68.8(4) . . . . ?
Zn1B Zn1A N8A C9A -119.3(3) . . . . ?
O1A Zn1A N8A C7A 26.4(4) . . . . ?
O1A Zn1A N8A C9A -161.7(3) . . . . ?
O1B Zn1A N8A C7A 108.7(4) . . . . ?
O1B Zn1A N8A C9A -79.4(3) . . . . ?
N15A Zn1A N8A C7A -149.8(4) . . . . ?
N15A Zn1A N8A C9A 22.1(3) . . . . ?
O22A Zn1A N8A C7A -74.9(4) . . . . ?
O22A Zn1A N8A C9A 97.0(3) . . . . ?
C6B C7B N8B Zn1B -10.4(7) . . . . ?
C6B C7B N8B C9B 176.7(4) . . . . ?
Zn1A Zn1B N8B C7B 68.2(4) . . . . ?
Zn1A Zn1B N8B C9B -118.3(3) . . . . ?
O1A Zn1B N8B C7B 107.8(4) . . . . ?
O1A Zn1B N8B C9B -78.7(3) . . . . ?
O1B Zn1B N8B C7B 25.5(4) . . . . ?
O1B Zn1B N8B C9B -161.0(3) . . . . ?
N15B Zn1B N8B C7B -151.7(4) . . . . ?
N15B Zn1B N8B C9B 21.8(3) . . . . ?
O22B Zn1B N8B C7B -78.1(4) . . . . ?
O22B Zn1B N8B C9B 95.4(3) . . . . ?
Zn1A N8A C9A C10A 157.0(4) . . . . ?
Zn1A N8A C9A C14A -18.8(5) . . . . ?
C7A N8A C9A C10A -30.8(6) . . . . ?
C7A N8A C9A C14A 153.5(4) . . . . ?
Zn1B N8B C9B C10B 156.2(4) . . . . ?
Zn1B N8B C9B C14B -17.6(5) . . . . ?
C7B N8B C9B C10B -30.1(7) . . . . ?
C7B N8B C9B C14B 156.1(4) . . . . ?
N8A C9A C10A C11A -178.2(4) . . . . ?
C14A C9A C10A C11A -2.6(7) . . . . ?
N8B C9B C10B C11B -173.5(4) . . . . ?
C14B C9B C10B C11B 0.0(7) . . . . ?
C9A C10A C11A C12A 0.4(7) . . . . ?
C9A C10A C11A C29A -178.4(4) . . . . ?
C9B C10B C11B C12B -0.9(7) . . . . ?
C9B C10B C11B C29B 177.7(4) . . . . ?
C10B C11B C12B C13B 1.3(7) . . . . ?
C10B C11B C12B C32B -179.0(4) . . . . ?
C29B C11B C12B C13B -177.3(4) . . . . ?
C29B C11B C12B C32B 2.4(7) . . . . ?
C10A C11A C12A C13A 2.1(7) . . . . ?
C10A C11A C12A C32A -177.3(4) . . . . ?
C29A C11A C12A C13A -179.1(4) . . . . ?
C29A C11A C12A C32A 1.5(7) . . . . ?
C11B C12B C13B C14B -0.9(7) . . . . ?
C32B C12B C13B C14B 179.4(4) . . . . ?
C11A C12A C13A C14A -2.3(7) . . . . ?
C32A C12A C13A C14A 177.1(5) . . . . ?
C12B C13B C14B C9B 0.0(7) . . . . ?
C12B C13B C14B N15B 176.1(4) . . . . ?
N8B C9B C14B C13B 174.5(4) . . . . ?
N8B C9B C14B N15B -1.9(6) . . . . ?
C10B C9B C14B C13B 0.4(7) . . . . ?
C10B C9B C14B N15B -176.1(4) . . . . ?
C12A C13A C14A C9A 0.0(7) . . . . ?
C12A C13A C14A N15A 178.2(4) . . . . ?
N8A C9A C14A C13A 178.4(4) . . . . ?
N8A C9A C14A N15A 0.1(5) . . . . ?
C10A C9A C14A C13A 2.5(7) . . . . ?
C10A C9A C14A N15A -175.9(4) . . . . ?
C9B C14B N15B Zn1B 20.5(5) . . . . ?
C9B C14B N15B C16B -161.7(4) . . . . ?
C13B C14B N15B Zn1B -155.7(4) . . . . ?
C13B C14B N15B C16B 22.1(7) . . . . ?
Zn1A Zn1B N15B C14B 49.3(3) . . . . ?
Zn1A Zn1B N15B C16B -128.5(3) . . . . ?
O1A Zn1B N15B C14B 77.1(3) . . . . ?
O1A Zn1B N15B C16B -100.7(3) . . . . ?
O1B Zn1B N15B C14B -33.0(6) . . . . ?
O1B Zn1B N15B C16B 149.2(4) . . . . ?
N8B Zn1B N15B C14B -22.9(3) . . . . ?
N8B Zn1B N15B C16B 159.3(4) . . . . ?
O22B Zn1B N15B C14B -167.7(3) . . . . ?
O22B Zn1B N15B C16B 14.5(4) . . . . ?
C17A C15A N15A Zn1A 1.5(6) . . . . ?
C17A C15A N15A C14A -178.8(4) . . . . ?
C9A C14A N15A Zn1A 19.0(5) . . . . ?
C9A C14A N15A C15A -160.8(4) . . . . ?
C13A C14A N15A Zn1A -159.2(4) . . . . ?
C13A C14A N15A C15A 21.0(7) . . . . ?
Zn1B Zn1A N15A C14A 54.0(3) . . . . ?
Zn1B Zn1A N15A C15A -126.2(3) . . . . ?
O1A Zn1A N15A C14A -35.2(6) . . . . ?
O1A Zn1A N15A C15A 144.6(4) . . . . ?
O1B Zn1A N15A C14A 83.0(3) . . . . ?
O1B Zn1A N15A C15A -97.2(4) . . . . ?
N8A Zn1A N15A C14A -22.3(3) . . . . ?
N8A Zn1A N15A C15A 157.5(4) . . . . ?
O22A Zn1A N15A C14A -163.6(3) . . . . ?
O22A Zn1A N15A C15A 16.2(4) . . . . ?
Zn1B N15B C16B C17B -1.8(6) . . . . ?
C14B N15B C16B C17B -179.4(4) . . . . ?
N15B C16B C17B C22B -10.1(7) . . . . ?
N15B C16B C17B C18B 170.4(4) . . . . ?
N15A C15A C17A C18A 167.3(4) . . . . ?
N15A C15A C17A C22A -12.5(7) . . . . ?
Zn1A Zn1B O22B C22B 128.2(3) . . . . ?
O1A Zn1B O22B C22B 80.9(3) . . . . ?
O1B Zn1B O22B C22B 168.8(3) . . . . ?
N8B Zn1B O22B C22B -92.8(4) . . . . ?
N15B Zn1B O22B C22B -23.2(3) . . . . ?
Zn1B O22B C22B C17B 19.4(6) . . . . ?
Zn1B O22B C22B C21B -161.3(3) . . . . ?
C16B C17B C22B O22B 1.6(7) . . . . ?
C16B C17B C22B C21B -177.7(4) . . . . ?
C18B C17B C22B O22B -178.9(4) . . . . ?
C18B C17B C22B C21B 1.8(6) . . . . ?
C15A C17A C18A C19A -177.0(4) . . . . ?
C22A C17A C18A C19A 2.8(7) . . . . ?
C17B C22B C21B C20B -3.5(7) . . . . ?
C17B C22B C21B C23B 174.5(4) . . . . ?
O22B C22B C21B C20B 177.2(4) . . . . ?
O22B C22B C21B C23B -4.9(6) . . . . ?
C17A C18A C19A C20A -0.2(7) . . . . ?
C22B C21B C20B C19B 2.1(8) . . . . ?
C23B C21B C20B C19B -175.7(5) . . . . ?
C18A C19A C20A C21A -1.3(7) . . . . ?
C21B C20B C19B C18B 1.1(8) . . . . ?
C19A C20A C21A C22A 0.3(7) . . . . ?
C19A C20A C21A C23A 178.2(4) . . . . ?
C20B C19B C18B C17B -2.8(8) . . . . ?
C16B C17B C18B C19B -179.1(5) . . . . ?
C22B C17B C18B C19B 1.4(7) . . . . ?
Zn1B Zn1A O22A C22A 120.3(3) . . . . ?
O1A Zn1A O22A C22A 161.0(3) . . . . ?
O1B Zn1A O22A C22A 73.1(3) . . . . ?
N8A Zn1A O22A C22A -103.3(3) . . . . ?
N15A Zn1A O22A C22A -32.6(3) . . . . ?
Zn1A O22A C22A C17A 32.3(6) . . . . ?
Zn1A O22A C22A C21A -148.8(3) . . . . ?
C15A C17A C22A C21A 176.0(4) . . . . ?
C15A C17A C22A O22A -5.0(7) . . . . ?
C18A C17A C22A C21A -3.7(6) . . . . ?
C18A C17A C22A O22A 175.3(4) . . . . ?
C20A C21A C22A C17A 2.2(6) . . . . ?
C20A C21A C22A O22A -176.8(4) . . . . ?
C23A C21A C22A C17A -175.8(4) . . . . ?
C23A C21A C22A O22A 5.2(6) . . . . ?
C20A C21A C23A C24A 16.0(7) . . . . ?
C20A C21A C23A C25A -108.0(5) . . . . ?
C22A C21A C23A C24A -166.1(4) . . . . ?
C22A C21A C23A C25A 69.9(5) . . . . ?
C22B C21B C23B C24B 163.4(4) . . . . ?
C22B C21B C23B C25B -72.4(5) . . . . ?
C20B C21B C23B C24B -18.8(7) . . . . ?
C20B C21B C23B C25B 105.4(5) . . . . ?
C1B C2B C26B C27B -159.5(4) . . . . ?
C1B C2B C26B C28B 75.5(5) . . . . ?
C3B C2B C26B C27B 19.3(7) . . . . ?
C3B C2B C26B C28B -105.7(5) . . . . ?
C1A C2A C26A C27A 70.5(5) . . . . ?
C1A C2A C26A C28A -163.3(4) . . . . ?
C3A C2A C26A C27A -112.0(5) . . . . ?
C3A C2A C26A C28A 14.2(7) . . . . ?
C10A C11A C29A C30A 177.1(5) . . . . ?
C12A C11A C29A C30A -1.6(7) . . . . ?
C10B C11B C29B C30B 178.2(5) . . . . ?
C12B C11B C29B C30B -3.2(7) . . . . ?
C11A C29A C30A C31A 0.4(8) . . . . ?
C11B C29B C30B C31B 1.6(8) . . . . ?
C29B C30B C31B C32B 0.9(8) . . . . ?
C29A C30A C31A C32A 0.9(8) . . . . ?
C30B C31B C32B C12B -1.6(8) . . . . ?
C11B C12B C32B C31B 0.0(7) . . . . ?
C13B C12B C32B C31B 179.7(5) . . . . ?
C30A C31A C32A C12A -1.1(8) . . . . ?
C11A C12A C32A C31A -0.2(7) . . . . ?
C13A C12A C32A C31A -179.6(5) . . . . ?
